data_4084698
loop_
_publ_author_name
'Baquero, Edwin A.'
'Flores, Juan C.'
'Perles, Josefina'
'G\'omez-Sal, Pilar'
'de Jes\'us, Ernesto'

_publ_section_title
;
 Water-Soluble Mono- and Dimethyl N-Heterocyclic Carbene Platinum(II)
 Complexes: Synthesis and Reactivity
;
_journal_issue 19
_journal_name_full Organometallics
_journal_page_first 5470
_journal_paper_doi 10.1021/om500753v
_journal_volume 33
_journal_year 2014
_chemical_compound_source 'synthesis as described'
_chemical_formula_moiety 'C12 H23 Cl N2 O7 Pt S3, 2 (Na+), 0.5(C2 H6 O S), 5(H2 O)'
_chemical_formula_sum 'C13 H23 Cl N2 Na2 O12.5 Pt S3.5'
_chemical_formula_weight 1592.13
_chemical_name_systematic
;
 ?
;
_space_group_IT_number 2
_symmetry_cell_setting triclinic
_symmetry_Int_Tables_number 2
_symmetry_space_group_name_Hall '-P 1'
_symmetry_space_group_name_H-M 'P -1'
_atom_sites_solution_hydrogens geom
_atom_sites_solution_primary direct
_atom_sites_solution_secondary difmap
_audit_conform_dict_location ftp://ftp.iucr.org/pub/cif_core.dic
_audit_conform_dict_name cif_core.dic
_audit_conform_dict_version 2.4
_audit_creation_date 2014-06-13T17:05:29-00:00
_audit_creation_method 'WinGX routine CIF_UPDATE'
_cell_angle_alpha 66.934(10)
_cell_angle_beta 84.006(12)
_cell_angle_gamma 81.200(10)
_cell_formula_units_Z 4
_cell_length_a 8.1940(8)
_cell_length_b 18.356(3)
_cell_length_c 20.606(3)
_cell_measurement_reflns_used 234
_cell_measurement_temperature 200(2)
_cell_measurement_theta_max 16.35
_cell_measurement_theta_min 3.24
_cell_measurement_wavelength 0.71073
_cell_volume 2814.6(7)
_computing_cell_refinement 'Dirax/lsq (Duisenberg & Schreurs, 1989-2000)'
_computing_data_collection 'Collect (Bruker AXS BV, 1997-2004)'
_computing_data_reduction 'EvalCCD (Duisenberg & Schreurs 1990-2000)'
_computing_molecular_graphics 'Ortep-3 for Windows (Farrugia, 1997)'
_computing_publication_material 'WinGX publication routines (Farrugia, 1999)'
_computing_structure_refinement 'SHELXL-97 (Sheldrick, 2008)'
_computing_structure_solution 'SIR2002 (Giacovazzo et al, 2003)'
_diffrn_ambient_temperature 200(2)
_diffrn_detector 'CCD plate'
_diffrn_detector_area_resol_mean 9
_diffrn_measured_fraction_theta_full 0.993
_diffrn_measured_fraction_theta_max 0.993
_diffrn_measurement_device '95mm CCD camera on \k-goniostat'
_diffrn_measurement_device_type KappaCCD
_diffrn_measurement_method 'CCD rotation images, thick slices'
_diffrn_orient_matrix_type X=UH
_diffrn_orient_matrix_UB_11 0.01
_diffrn_orient_matrix_UB_12 0
_diffrn_orient_matrix_UB_13 0
_diffrn_orient_matrix_UB_21 0
_diffrn_orient_matrix_UB_22 0.01
_diffrn_orient_matrix_UB_23 0
_diffrn_orient_matrix_UB_31 0
_diffrn_orient_matrix_UB_32 0
_diffrn_orient_matrix_UB_33 0.01
_diffrn_radiation_monochromator graphite
_diffrn_radiation_probe x-ray
_diffrn_radiation_type MoK\a
_diffrn_radiation_wavelength 0.71073
_diffrn_reflns_av_R_equivalents 0.0479
_diffrn_reflns_av_unetI/netI 0.0946
_diffrn_reflns_limit_h_max 10
_diffrn_reflns_limit_h_min -10
_diffrn_reflns_limit_k_max 23
_diffrn_reflns_limit_k_min -23
_diffrn_reflns_limit_l_max 26
_diffrn_reflns_limit_l_min -26
_diffrn_reflns_number 23693
_diffrn_reflns_reduction_process
;
 Scaled and merged with Sortav
 R.H. Blessing, (1987) Cryst. Rev. 1, 3-58
 R.H. Blessing, (1989) J. Appl. Cryst. 22, 396-397
;
_diffrn_reflns_theta_full 27.5
_diffrn_reflns_theta_max 27.5
_diffrn_reflns_theta_min 3.01
_diffrn_source 'Enraf Nonius FR590'
_exptl_absorpt_coefficient_mu 5.426
_exptl_absorpt_correction_T_max 0.248
_exptl_absorpt_correction_T_min 0.143
_exptl_absorpt_correction_type multi-scan
_exptl_absorpt_process_details
;
 R.H. Blessing, Acta Cryst. (1995), A51, 33-38
;
_exptl_crystal_colour colourless
_exptl_crystal_density_diffrn 1.879
_exptl_crystal_density_method 'not measured'
_exptl_crystal_description prism
_exptl_crystal_F_000 1552
_exptl_crystal_size_max 0.4
_exptl_crystal_size_mid 0.35
_exptl_crystal_size_min 0.3
_refine_diff_density_max 3.964
_refine_diff_density_min -1.952
_refine_diff_density_rms 0.214
_refine_ls_extinction_method none
_refine_ls_goodness_of_fit_ref 1.055
_refine_ls_hydrogen_treatment constr
_refine_ls_matrix_type full
_refine_ls_number_parameters 629
_refine_ls_number_reflns 12853
_refine_ls_number_restraints 0
_refine_ls_restrained_S_all 1.055
_refine_ls_R_factor_all 0.0914
_refine_ls_R_factor_gt 0.0519
_refine_ls_shift/su_max 0.002
_refine_ls_shift/su_mean 0
_refine_ls_structure_factor_coef Fsqd
_refine_ls_weighting_details 'calc w=1/[\s^2^(Fo^2^)+(0.0583P)^2^+4.2334P] where P=(Fo^2^+2Fc^2^)/3'
_refine_ls_weighting_scheme calc
_refine_ls_wR_factor_gt 0.1297
_refine_ls_wR_factor_ref 0.1432
_reflns_number_gt 8581
_reflns_number_total 12853
_reflns_threshold_expression >2\s(I)
_cod_data_source_file om500753v_si_002.cif
_cod_data_source_block 3a
_cod_depositor_comments
;

2023-09-06
Z value and formula fixed to values more according to usual
chemical conventions.                 miguel
;
_cod_original_formula_sum 'C26 H46 Cl2 N4 Na4 O25 Pt2 S7'
_cod_original_formula_weight 1592.13
_cod_original_formula_moiety 'C26 H46 Cl2 N4 Na4 O25 Pt2 S7'
_cod_original_formula_units_Z 2
_cod_database_code 4084698

loop_
_symmetry_equiv_pos_as_xyz
'x, y, z'
'-x, -y, -z'

loop_
_atom_site_label
_atom_site_type_symbol
_atom_site_fract_x
_atom_site_fract_y
_atom_site_fract_z
_atom_site_U_iso_or_equiv
_atom_site_adp_type
_atom_site_occupancy
_atom_site_symmetry_multiplicity
_atom_site_calc_flag
_atom_site_refinement_flags
Pt1 Pt -0.49169(4) -0.084318(16) 0.639110(15) 0.02020(10) Uani 1 1 d .
Pt2 Pt 0.49872(4) -0.905632(16) 0.860018(16) 0.02297(10) Uani 1 1 d .
Cl1 Cl -0.7302(2) -0.08850(11) 0.58632(11) 0.0287(5) Uani 1 1 d .
Cl2 Cl 0.7340(3) -0.91885(14) 0.92262(13) 0.0390(5) Uani 1 1 d .
S1 S -0.1686(3) 0.23792(11) 0.55870(11) 0.0291(5) Uani 1 1 d .
S2 S -0.1922(3) -0.40130(11) 0.80676(11) 0.0282(5) Uani 1 1 d .
S3 S 0.2399(3) -0.55903(11) 0.65984(11) 0.0270(5) Uani 1 1 d .
S4 S 0.2140(5) -1.24501(15) 0.93462(15) 0.0738(12) Uani 1 1 d .
S5 S -0.3445(3) -0.16997(11) 0.59257(11) 0.0240(4) Uani 1 1 d .
S6 S 0.3627(3) -0.82067(11) 0.91142(11) 0.0297(5) Uani 1 1 d .
S7A S -0.3279(4) -0.61865(17) 0.76076(17) 0.0311(11) Uani 0.686(8) 1 d P
Na1 Na 0 -0.5 0.5 0.0278(10) Uani 1 2 d S
Na2 Na 0.5 -0.5 0.5 0.0417(12) Uiso 1 2 d S
Na3 Na -0.0779(4) -0.44945(17) 0.66005(17) 0.0315(8) Uani 1 1 d .
Na4 Na 0.2125(5) -0.3889(2) 0.74227(19) 0.0407(9) Uani 1 1 d .
Na5 Na 0.1527(5) -0.5138(2) 0.92824(19) 0.0467(10) Uani 1 1 d .
C1 C -0.2989(9) -0.0835(4) 0.6864(4) 0.0184(17) Uani 1 1 d .
C2 C -0.0460(10) -0.0664(4) 0.7084(4) 0.0245(18) Uani 1 1 d .
H2 H 0.0565 -0.048 0.7018 0.029 Uiso 1 1 calc R
C3 C -0.1093(10) -0.1195(4) 0.7685(4) 0.0257(18) Uani 1 1 d .
H3 H -0.0579 -0.1455 0.8112 0.031 Uiso 1 1 calc R
C4 C -0.1432(10) 0.0037(4) 0.5833(4) 0.0256(18) Uani 1 1 d .
H4A H -0.2487 0.014 0.5619 0.031 Uiso 1 1 calc R
H4B H -0.0662 -0.0265 0.5612 0.031 Uiso 1 1 calc R
C5 C -0.0804(10) 0.0830(4) 0.5679(4) 0.0290(19) Uani 1 1 d .
H5A H 0.0284 0.073 0.5864 0.035 Uiso 1 1 calc R
H5B H -0.0697 0.1118 0.5171 0.035 Uiso 1 1 calc R
C6 C -0.1952(11) 0.1344(4) 0.6002(5) 0.034(2) Uani 1 1 d .
H6A H -0.1749 0.1158 0.65 0.04 Uiso 1 1 calc R
H6B H -0.3088 0.1282 0.5963 0.04 Uiso 1 1 calc R
C7 C -0.3746(10) -0.1799(4) 0.8064(4) 0.0283(19) Uani 1 1 d .
H7A H -0.4872 -0.1535 0.8003 0.034 Uiso 1 1 calc R
H7B H -0.3451 -0.1888 0.8535 0.034 Uiso 1 1 calc R
C8 C -0.3671(11) -0.2588(4) 0.7998(4) 0.033(2) Uani 1 1 d .
H8A H -0.4356 -0.2922 0.8378 0.039 Uiso 1 1 calc R
H8B H -0.4138 -0.2502 0.7556 0.039 Uiso 1 1 calc R
C9 C -0.1973(11) -0.3025(4) 0.8019(5) 0.036(2) Uani 1 1 d .
H9A H -0.1443 -0.3041 0.8425 0.044 Uiso 1 1 calc R
H9B H -0.1335 -0.273 0.7599 0.044 Uiso 1 1 calc R
C10 C -0.6242(8) 0.0008(3) 0.6784(3) 0.0071(12) Uiso 1 1 d .
H10A H -0.7351 0.014 0.6627 0.011 Uiso 1 1 calc R
H10B H -0.57 0.0481 0.6611 0.011 Uiso 1 1 calc R
H10C H -0.6271 -0.0215 0.7291 0.011 Uiso 1 1 calc R
C11 C 0.3097(9) -0.8952(4) 0.8042(4) 0.0181(16) Uani 1 1 d .
C12 C 0.1250(11) -0.8501(5) 0.7186(5) 0.035(2) Uani 1 1 d .
H12 H 0.0759 -0.8202 0.6759 0.042 Uiso 1 1 calc R
C13 C 0.0646(11) -0.9082(5) 0.7738(5) 0.033(2) Uani 1 1 d .
H13 H -0.0368 -0.9265 0.7767 0.039 Uiso 1 1 calc R
C14 C 0.3965(11) -0.7923(5) 0.6906(5) 0.034(2) Uani 1 1 d .
H14A H 0.4391 -0.8134 0.6549 0.041 Uiso 1 1 calc R
H14B H 0.4889 -0.7942 0.7173 0.041 Uiso 1 1 calc R
C15 C 0.3228(12) -0.7056(4) 0.6541(5) 0.038(2) Uani 1 1 d .
H15A H 0.4057 -0.6767 0.6209 0.045 Uiso 1 1 calc R
H15B H 0.2308 -0.704 0.6273 0.045 Uiso 1 1 calc R
C16 C 0.2627(11) -0.6633(4) 0.7035(4) 0.032(2) Uani 1 1 d .
H16A H 0.3406 -0.6788 0.7403 0.039 Uiso 1 1 calc R
H16B H 0.1571 -0.68 0.7259 0.039 Uiso 1 1 calc R
C17 C 0.1606(11) -1.0052(5) 0.8915(5) 0.036(2) Uani 1 1 d .
H17A H 0.048 -1.0027 0.9112 0.043 Uiso 1 1 calc R
H17B H 0.2335 -1.0043 0.9253 0.043 Uiso 1 1 calc R
C18 C 0.2058(15) -1.0834(5) 0.8786(5) 0.056(3) Uani 1 1 d .
H18A H 0.1426 -1.0803 0.8401 0.068 Uiso 1 1 calc R
H18B H 0.3219 -1.0878 0.8637 0.068 Uiso 1 1 calc R
C19 C 0.1760(16) -1.1548(5) 0.9389(6) 0.063(3) Uani 1 1 d .
H19A H 0.0604 -1.148 0.9539 0.076 Uiso 1 1 calc R
H19B H 0.24 -1.1565 0.9766 0.076 Uiso 1 1 calc R
C20 C 0.6328(9) -0.9817(4) 0.8143(4) 0.0206(17) Uani 1 1 d .
H20A H 0.7411 -0.9985 0.8327 0.031 Uiso 1 1 calc R
H20B H 0.6423 -0.9538 0.764 0.031 Uiso 1 1 calc R
H20C H 0.5763 -1.0275 0.8252 0.031 Uiso 1 1 calc R
C21 C -0.3435(12) -0.1254(5) 0.4993(4) 0.038(2) Uani 1 1 d .
H21A H -0.2923 -0.0772 0.483 0.057 Uiso 1 1 calc R
H21B H -0.455 -0.1131 0.4844 0.057 Uiso 1 1 calc R
H21C H -0.2825 -0.1617 0.4797 0.057 Uiso 1 1 calc R
C22 C -0.4412(11) -0.2547(5) 0.6078(5) 0.034(2) Uani 1 1 d .
H22A H -0.4504 -0.2854 0.6576 0.05 Uiso 1 1 calc R
H22B H -0.3765 -0.2866 0.5847 0.05 Uiso 1 1 calc R
H22C H -0.5494 -0.2383 0.5893 0.05 Uiso 1 1 calc R
C23 C 0.1474(12) -0.8080(6) 0.9061(5) 0.048(3) Uani 1 1 d .
H23A H 0.1199 -0.7844 0.8575 0.072 Uiso 1 1 calc R
H23B H 0.0976 -0.7737 0.9298 0.072 Uiso 1 1 calc R
H23C H 0.1069 -0.8589 0.9282 0.072 Uiso 1 1 calc R
C24 C 0.3786(14) -0.8646(6) 1.0042(5) 0.054(3) Uani 1 1 d .
H24A H 0.493 -0.8753 1.0152 0.082 Uiso 1 1 calc R
H24B H 0.3301 -0.9136 1.0227 0.082 Uiso 1 1 calc R
H24C H 0.3213 -0.8287 1.0249 0.082 Uiso 1 1 calc R
C25 C -0.266(2) -0.6213(7) 0.8426(5) 0.083(5) Uani 1 1 d .
C26 C -0.2462(16) -0.7135(6) 0.7639(6) 0.066(4) Uani 1 1 d .
N1 N -0.1638(7) -0.0447(3) 0.6584(3) 0.0199(14) Uani 1 1 d .
N2 N -0.2636(8) -0.1275(3) 0.7544(3) 0.0226(15) Uani 1 1 d .
N3 N 0.2776(9) -0.8436(4) 0.7384(3) 0.0263(16) Uani 1 1 d .
N4 N 0.1762(8) -0.9366(4) 0.8256(4) 0.0279(16) Uani 1 1 d .
O1 O -0.1703(7) -0.1967(3) 0.6134(3) 0.0334(14) Uani 1 1 d .
O2 O 0.4160(9) -0.7396(3) 0.8841(4) 0.053(2) Uani 1 1 d .
O11 O -0.2418(8) 0.2673(3) 0.4902(3) 0.0443(17) Uani 1 1 d .
O12 O -0.2594(9) 0.2734(3) 0.6057(4) 0.051(2) Uani 1 1 d .
O13 O 0.0049(8) 0.2434(3) 0.5524(3) 0.0401(16) Uani 1 1 d .
O21 O -0.3044(7) -0.4412(3) 0.8659(3) 0.0347(15) Uani 1 1 d .
O22 O -0.2459(7) -0.3966(3) 0.7396(3) 0.0364(15) Uani 1 1 d .
O23 O -0.0212(7) -0.4358(3) 0.8191(3) 0.0400(16) Uani 1 1 d .
O31 O 0.1199(8) -0.5386(3) 0.6078(3) 0.0405(16) Uani 1 1 d .
O32 O 0.1816(8) -0.5265(3) 0.7133(3) 0.0357(15) Uani 1 1 d .
O33 O 0.4026(8) -0.5376(3) 0.6298(4) 0.0448(17) Uani 1 1 d .
O34 O 0.0577(7) -0.3331(3) 0.6367(3) 0.0313(14) Uani 1 1 d .
O35 O -0.1433(7) -0.3899(3) 0.5351(3) 0.0301(14) Uani 1 1 d .
O36 O -0.2338(8) -0.5574(3) 0.7020(3) 0.0404(16) Uani 1 1 d .
O37 O 0.2443(7) -0.4390(3) 0.4367(3) 0.0323(14) Uani 1 1 d .
O41 O 0.4146(15) -1.2576(6) 0.9532(6) 0.119(4) Uani 1 1 d .
O42 O 0.1704(17) -1.3051(5) 0.9937(4) 0.129(5) Uani 1 1 d .
O43 O 0.2219(10) -1.2463(4) 0.8674(4) 0.0530(19) Uani 1 1 d .
O44 O 0.2169(9) -0.2550(4) 0.7311(3) 0.0506(19) Uani 1 1 d .
O45 O 0.4653(8) -0.4286(4) 0.6950(4) 0.055(2) Uani 1 1 d .
O46 O 0.3287(8) -0.4117(3) 0.8562(3) 0.0445(17) Uani 1 1 d .
O51 O 0.1217(9) -0.4555(4) 1.0175(3) 0.0498(18) Uani 1 1 d .
O52 O 0.3601(19) -0.6081(8) 1.0096(5) 0.189(8) Uani 1 1 d .
O53 O 0.2168(12) -0.5936(4) 0.8622(4) 0.081(3) Uani 1 1 d .
O38 O 0.5133(7) -0.3867(3) 0.5298(3) 0.0338(14) Uani 1 1 d .
S7B S -0.1853(15) -0.6286(6) 0.7670(5) 0.062(3) Uiso 0.314(8) 1 d P

loop_
_atom_site_aniso_label
_atom_site_aniso_U_11
_atom_site_aniso_U_22
_atom_site_aniso_U_33
_atom_site_aniso_U_23
_atom_site_aniso_U_13
_atom_site_aniso_U_12
Pt1 0.01673(18) 0.02005(16) 0.02273(18) -0.00805(12) 0.00261(13) -0.00180(11)
Pt2 0.0210(2) 0.02239(17) 0.02461(19) -0.00915(13) 0.00079(14) -0.00077(12)
Cl1 0.0204(11) 0.0326(10) 0.0328(12) -0.0124(9) -0.0007(9) -0.0030(8)
Cl2 0.0276(13) 0.0503(13) 0.0433(14) -0.0228(11) -0.0085(10) 0.0011(10)
S1 0.0343(13) 0.0207(10) 0.0303(12) -0.0091(8) 0.0041(10) -0.0036(8)
S2 0.0304(13) 0.0220(10) 0.0294(12) -0.0087(8) 0.0088(9) -0.0056(8)
S3 0.0246(12) 0.0242(10) 0.0268(12) -0.0055(8) 0.0030(9) -0.0017(8)
S4 0.152(4) 0.0278(13) 0.0354(16) -0.0105(11) 0.0258(19) -0.0182(16)
S5 0.0222(11) 0.0220(9) 0.0282(11) -0.0117(8) 0.0008(9) 0.0005(8)
S6 0.0353(14) 0.0248(10) 0.0273(12) -0.0111(8) 0.0011(10) 0.0026(9)
S7A 0.031(2) 0.0283(17) 0.0282(19) -0.0058(13) 0.0048(14) -0.0042(13)
Na1 0.027(3) 0.026(2) 0.031(3) -0.0129(19) 0.005(2) -0.0045(18)
Na3 0.030(2) 0.0288(17) 0.034(2) -0.0122(14) 0.0062(15) -0.0029(14)
Na4 0.035(2) 0.045(2) 0.033(2) -0.0068(16) 0.0085(17) -0.0095(16)
Na5 0.064(3) 0.041(2) 0.034(2) -0.0140(16) 0.0129(19) -0.0135(18)
C1 0.026(5) 0.009(3) 0.020(4) -0.007(3) 0.005(3) -0.001(3)
C2 0.017(4) 0.035(4) 0.025(5) -0.017(4) 0.001(3) -0.002(3)
C3 0.024(5) 0.027(4) 0.027(5) -0.011(3) -0.007(4) 0.001(3)
C4 0.018(4) 0.023(4) 0.032(5) -0.007(3) 0.002(4) -0.001(3)
C5 0.024(5) 0.027(4) 0.030(5) -0.007(3) 0.006(4) -0.005(3)
C6 0.033(5) 0.024(4) 0.044(6) -0.012(4) 0.012(4) -0.015(4)
C7 0.026(5) 0.030(4) 0.024(5) -0.007(3) 0.004(4) 0.000(3)
C8 0.035(6) 0.031(4) 0.026(5) -0.005(4) 0.008(4) -0.008(4)
C9 0.045(6) 0.021(4) 0.039(5) -0.012(4) 0.013(5) -0.003(4)
C11 0.013(4) 0.019(4) 0.020(4) -0.007(3) -0.003(3) 0.006(3)
C12 0.029(5) 0.033(5) 0.042(6) -0.013(4) -0.017(4) 0.005(4)
C13 0.026(5) 0.031(4) 0.047(6) -0.018(4) -0.006(4) -0.006(4)
C14 0.037(6) 0.033(5) 0.030(5) -0.011(4) 0.009(4) -0.006(4)
C15 0.050(6) 0.020(4) 0.033(5) 0.000(4) 0.005(5) -0.009(4)
C16 0.038(6) 0.027(4) 0.032(5) -0.010(4) 0.003(4) -0.005(4)
C17 0.033(6) 0.030(4) 0.042(6) -0.011(4) 0.007(4) -0.012(4)
C18 0.085(9) 0.040(6) 0.044(7) -0.017(5) 0.000(6) -0.004(5)
C19 0.097(10) 0.033(5) 0.060(8) -0.011(5) -0.009(7) -0.025(6)
C20 0.017(4) 0.020(4) 0.030(4) -0.013(3) -0.005(3) -0.002(3)
C21 0.039(6) 0.041(5) 0.030(5) -0.012(4) 0.007(4) -0.002(4)
C22 0.030(5) 0.028(4) 0.044(6) -0.016(4) -0.001(4) -0.003(4)
C23 0.038(6) 0.064(6) 0.051(7) -0.039(5) 0.002(5) 0.011(5)
C24 0.064(8) 0.058(6) 0.039(6) -0.024(5) 0.001(5) 0.009(5)
C25 0.165(15) 0.068(8) 0.026(6) -0.017(5) -0.002(7) -0.050(8)
C26 0.089(10) 0.040(6) 0.072(8) -0.023(6) 0.008(7) -0.021(6)
N1 0.012(3) 0.015(3) 0.029(4) -0.006(3) 0.002(3) 0.000(2)
N2 0.030(4) 0.019(3) 0.018(4) -0.009(3) 0.008(3) -0.002(3)
N3 0.034(4) 0.025(3) 0.021(4) -0.011(3) 0.004(3) -0.005(3)
N4 0.025(4) 0.023(3) 0.035(4) -0.011(3) 0.007(3) -0.005(3)
O1 0.024(3) 0.030(3) 0.047(4) -0.018(3) -0.004(3) 0.007(2)
O2 0.067(5) 0.029(3) 0.063(5) -0.021(3) 0.017(4) -0.010(3)
O11 0.042(4) 0.044(4) 0.033(4) 0.000(3) -0.003(3) -0.003(3)
O12 0.065(5) 0.032(3) 0.061(5) -0.026(3) 0.033(4) -0.020(3)
O13 0.035(4) 0.026(3) 0.052(4) -0.006(3) 0.003(3) -0.010(3)
O21 0.038(4) 0.026(3) 0.030(3) -0.002(2) 0.009(3) -0.004(3)
O22 0.040(4) 0.035(3) 0.036(4) -0.018(3) 0.008(3) -0.005(3)
O23 0.035(4) 0.031(3) 0.045(4) -0.005(3) 0.003(3) -0.006(3)
O31 0.044(4) 0.035(3) 0.036(4) -0.009(3) -0.007(3) 0.004(3)
O32 0.047(4) 0.034(3) 0.026(3) -0.015(3) 0.005(3) -0.002(3)
O33 0.032(4) 0.042(4) 0.056(4) -0.018(3) 0.016(3) -0.007(3)
O34 0.030(4) 0.028(3) 0.032(3) -0.009(2) 0.000(3) 0.000(2)
O35 0.036(4) 0.023(3) 0.030(3) -0.007(2) 0.001(3) -0.007(2)
O36 0.057(5) 0.024(3) 0.037(4) -0.009(3) 0.011(3) -0.013(3)
O37 0.030(4) 0.024(3) 0.039(4) -0.009(2) 0.008(3) -0.008(2)
O41 0.127(11) 0.108(8) 0.130(10) -0.057(7) -0.004(8) -0.005(7)
O42 0.291(16) 0.043(5) 0.054(6) -0.003(4) -0.004(8) -0.068(7)
O43 0.082(6) 0.036(4) 0.043(4) -0.016(3) -0.005(4) -0.010(3)
O44 0.062(5) 0.043(4) 0.041(4) -0.010(3) 0.011(4) -0.012(3)
O45 0.031(4) 0.037(4) 0.096(6) -0.026(4) 0.004(4) -0.002(3)
O46 0.049(4) 0.043(4) 0.036(4) -0.006(3) 0.007(3) -0.020(3)
O51 0.063(5) 0.055(4) 0.037(4) -0.019(3) 0.010(4) -0.024(3)
O52 0.264(17) 0.208(13) 0.062(7) -0.072(8) -0.059(9) 0.156(12)
O53 0.130(8) 0.057(5) 0.051(5) -0.030(4) -0.012(5) 0.033(5)
O38 0.029(4) 0.030(3) 0.042(4) -0.014(3) 0.004(3) -0.007(2)

loop_
_atom_type_symbol
_atom_type_description
_atom_type_scat_dispersion_real
_atom_type_scat_dispersion_imag
_atom_type_scat_source
C C 0.0033 0.0016 'International Tables Vol C Tables 4.2.6.8 and 6.1.1.4'
H H 0 0 'International Tables Vol C Tables 4.2.6.8 and 6.1.1.4'
N N 0.0061 0.0033 'International Tables Vol C Tables 4.2.6.8 and 6.1.1.4'
O O 0.0106 0.006 'International Tables Vol C Tables 4.2.6.8 and 6.1.1.4'
Na Na 0.0362 0.0249 'International Tables Vol C Tables 4.2.6.8 and 6.1.1.4'
S S 0.1246 0.1234 'International Tables Vol C Tables 4.2.6.8 and 6.1.1.4'
Cl Cl 0.1484 0.1585 'International Tables Vol C Tables 4.2.6.8 and 6.1.1.4'
Pt Pt -1.7033 8.3905 'International Tables Vol C Tables 4.2.6.8 and 6.1.1.4'

loop_
_exptl_crystal_face_index_h
_exptl_crystal_face_index_k
_exptl_crystal_face_index_l
_exptl_crystal_face_perp_dist
1 -8 8 0.164
13 -1 -14 0.213
1 8 -10 0.245
-4 2 3 0.147
0 -11 -1 0.166
-3 -13 -12 0.102
-2 1 -8 0.121
1 7 4 0.17

loop_
_geom_angle_atom_site_label_1
_geom_angle_atom_site_label_2
_geom_angle_atom_site_label_3
_geom_angle
_geom_angle_site_symmetry_1
_geom_angle_site_symmetry_3
C1 Pt1 C10 88.7(3) . .
C1 Pt1 S5 90.9(2) . .
C10 Pt1 S5 177.06(16) . .
C1 Pt1 Cl1 177.6(2) . .
C10 Pt1 Cl1 90.74(18) . .
S5 Pt1 Cl1 89.79(7) . .
C11 Pt2 C20 89.2(3) . .
C11 Pt2 S6 93.2(2) . .
C20 Pt2 S6 177.3(2) . .
C11 Pt2 Cl2 177.3(2) . .
C20 Pt2 Cl2 88.5(2) . .
S6 Pt2 Cl2 89.04(8) . .
O13 S1 O12 113.5(4) . .
O13 S1 O11 112.3(4) . .
O12 S1 O11 112.1(4) . .
O13 S1 C6 107.5(4) . .
O12 S1 C6 104.3(4) . .
O11 S1 C6 106.4(4) . .
O23 S2 O22 112.9(4) . .
O23 S2 O21 112.2(4) . .
O22 S2 O21 111.7(4) . .
O23 S2 C9 104.7(4) . .
O22 S2 C9 107.6(4) . .
O21 S2 C9 107.1(4) . .
O31 S3 O33 113.3(4) . .
O31 S3 O32 111.2(4) . .
O33 S3 O32 111.7(4) . .
O31 S3 C16 107.3(4) . .
O33 S3 C16 106.5(4) . .
O32 S3 C16 106.4(4) . .
O31 S3 Na3 58.0(3) . .
O33 S3 Na3 128.5(3) . .
O32 S3 Na3 53.4(3) . .
C16 S3 Na3 124.9(3) . .
O42 S4 O43 124.1(5) . .
O42 S4 C19 114.6(6) . .
O43 S4 C19 116.0(5) . .
O42 S4 O41 95.4(7) . .
O43 S4 O41 103.3(5) . .
C19 S4 O41 93.9(6) . .
O1 S5 C22 108.4(4) . .
O1 S5 C21 108.1(4) . .
C22 S5 C21 100.2(4) . .
O1 S5 Pt1 115.9(2) . .
C22 S5 Pt1 113.6(3) . .
C21 S5 Pt1 109.5(3) . .
O2 S6 C23 107.0(4) . .
O2 S6 C24 109.3(5) . .
C23 S6 C24 100.2(5) . .
O2 S6 Pt2 115.5(3) . .
C23 S6 Pt2 113.3(3) . .
C24 S6 Pt2 110.3(3) . .
S7B S7A O36 66.0(6) . .
S7B S7A C26 69.8(6) . .
O36 S7A C26 108.3(5) . .
S7B S7A C25 65.0(7) . .
O36 S7A C25 106.7(5) . .
C26 S7A C25 101.7(6) . .
O31 Na1 O31 180 2_546 .
O31 Na1 O37 91.1(2) 2_546 2_546
O31 Na1 O37 88.9(2) . 2_546
O31 Na1 O37 88.9(2) 2_546 .
O31 Na1 O37 91.1(2) . .
O37 Na1 O37 180 2_546 .
O31 Na1 O35 81.94(19) 2_546 2_546
O31 Na1 O35 98.06(19) . 2_546
O37 Na1 O35 99.64(17) 2_546 2_546
O37 Na1 O35 80.36(17) . 2_546
O31 Na1 O35 98.06(19) 2_546 .
O31 Na1 O35 81.94(19) . .
O37 Na1 O35 80.36(17) 2_546 .
O37 Na1 O35 99.64(17) . .
O35 Na1 O35 180.0(2) 2_546 .
O31 Na1 Na3 136.86(15) 2_546 .
O31 Na1 Na3 43.14(15) . .
O37 Na1 Na3 73.28(15) 2_546 .
O37 Na1 Na3 106.72(15) . .
O35 Na1 Na3 139.38(13) 2_546 .
O35 Na1 Na3 40.62(13) . .
O31 Na1 Na3 43.14(15) 2_546 2_546
O31 Na1 Na3 136.86(15) . 2_546
O37 Na1 Na3 106.72(15) 2_546 2_546
O37 Na1 Na3 73.28(15) . 2_546
O35 Na1 Na3 40.62(13) 2_546 2_546
O35 Na1 Na3 139.38(13) . 2_546
Na3 Na1 Na3 180 . 2_546
O31 Na1 Na2 118.40(15) 2_546 .
O31 Na1 Na2 61.60(15) . .
O37 Na1 Na2 146.55(13) 2_546 .
O37 Na1 Na2 33.45(13) . .
O35 Na1 Na2 71.56(13) 2_546 .
O35 Na1 Na2 108.44(13) . .
Na3 Na1 Na2 92.34(5) . .
Na3 Na1 Na2 87.66(5) 2_546 .
O31 Na1 Na2 61.60(15) 2_546 1_455
O31 Na1 Na2 118.40(15) . 1_455
O37 Na1 Na2 33.45(13) 2_546 1_455
O37 Na1 Na2 146.55(13) . 1_455
O35 Na1 Na2 108.44(13) 2_546 1_455
O35 Na1 Na2 71.56(13) . 1_455
Na3 Na1 Na2 87.66(5) . 1_455
Na3 Na1 Na2 92.34(5) 2_546 1_455
Na2 Na1 Na2 180 . 1_455
O38 Na2 O38 180 . 2_646
O38 Na2 O37 92.83(19) . .
O38 Na2 O37 87.17(19) 2_646 .
O38 Na2 O37 87.17(19) . 2_646
O38 Na2 O37 92.83(19) 2_646 2_646
O37 Na2 O37 180.0(3) . 2_646
O38 Na2 O33 72.53(19) . .
O38 Na2 O33 107.47(19) 2_646 .
O37 Na2 O33 103.4(2) . .
O37 Na2 O33 76.6(2) 2_646 .
O38 Na2 O33 107.47(19) . 2_646
O38 Na2 O33 72.53(19) 2_646 2_646
O37 Na2 O33 76.6(2) . 2_646
O37 Na2 O33 103.4(2) 2_646 2_646
O33 Na2 O33 180.0000(10) . 2_646
O38 Na2 Na1 78.23(14) . 1_655
O38 Na2 Na1 101.77(14) 2_646 1_655
O37 Na2 Na1 146.85(12) . 1_655
O37 Na2 Na1 33.15(12) 2_646 1_655
O33 Na2 Na1 104.13(15) . 1_655
O33 Na2 Na1 75.87(15) 2_646 1_655
O38 Na2 Na1 101.77(14) . .
O38 Na2 Na1 78.23(14) 2_646 .
O37 Na2 Na1 33.15(12) . .
O37 Na2 Na1 146.85(12) 2_646 .
O33 Na2 Na1 75.87(15) . .
O33 Na2 Na1 104.13(15) 2_646 .
Na1 Na2 Na1 180 1_655 .
O36 Na3 O34 168.8(2) . .
O36 Na3 O22 88.1(2) . .
O34 Na3 O22 81.0(2) . .
O36 Na3 O35 100.9(2) . .
O34 Na3 O35 86.6(2) . .
O22 Na3 O35 117.3(2) . .
O36 Na3 O32 96.1(2) . .
O34 Na3 O32 85.4(2) . .
O22 Na3 O32 111.3(2) . .
O35 Na3 O32 128.6(2) . .
O36 Na3 O31 83.9(2) . .
O34 Na3 O31 106.0(2) . .
O22 Na3 O31 164.1(2) . .
O35 Na3 O31 77.8(2) . .
O32 Na3 O31 56.2(2) . .
O36 Na3 S3 91.45(18) . .
O34 Na3 S3 95.06(17) . .
O22 Na3 S3 139.2(2) . .
O35 Na3 S3 102.82(17) . .
O32 Na3 S3 28.27(14) . .
O31 Na3 S3 28.04(15) . .
O36 Na3 S7B 22.8(3) . .
O34 Na3 S7B 151.9(3) . .
O22 Na3 S7B 86.8(2) . .
O35 Na3 S7B 121.5(3) . .
O32 Na3 S7B 75.5(3) . .
O31 Na3 S7B 80.5(2) . .
S3 Na3 S7B 77.9(2) . .
O36 Na3 Na4 132.3(2) . .
O34 Na3 Na4 41.94(15) . .
O22 Na3 Na4 75.24(18) . .
O35 Na3 Na4 126.56(17) . .
O32 Na3 Na4 52.57(16) . .
O31 Na3 Na4 100.19(19) . .
S3 Na3 Na4 75.20(10) . .
S7B Na3 Na4 110.4(2) . .
O36 Na3 Na1 84.05(17) . .
O34 Na3 Na1 106.98(16) . .
O22 Na3 Na1 154.3(2) . .
O35 Na3 Na1 41.47(13) . .
O32 Na3 Na1 93.84(15) . .
O31 Na3 Na1 38.03(14) . .
S3 Na3 Na1 65.61(7) . .
S7B Na3 Na1 94.93(19) . .
Na4 Na3 Na1 127.13(11) . .
O45 Na4 O44 107.2(3) . .
O45 Na4 O23 144.2(3) . .
O44 Na4 O23 106.5(2) . .
O45 Na4 O34 99.2(3) . .
O44 Na4 O34 86.6(2) . .
O23 Na4 O34 94.3(2) . .
O45 Na4 O46 93.5(3) . .
O44 Na4 O46 79.2(2) . .
O23 Na4 O46 81.4(2) . .
O34 Na4 O46 163.3(3) . .
O45 Na4 O32 71.1(2) . .
O44 Na4 O32 163.1(3) . .
O23 Na4 O32 79.9(2) . .
O34 Na4 O32 77.2(2) . .
O46 Na4 O32 117.5(2) . .
O45 Na4 Na3 102.2(2) . .
O44 Na4 Na3 124.2(2) . .
O23 Na4 Na3 67.39(19) . .
O34 Na4 Na3 42.00(15) . .
O46 Na4 Na3 144.74(19) . .
O32 Na4 Na3 43.09(14) . .
O45 Na4 Na5 111.3(2) . .
O44 Na4 Na5 108.9(2) . .
O23 Na4 Na5 45.01(17) . .
O34 Na4 Na5 138.71(19) . .
O46 Na4 Na5 42.06(15) . .
O32 Na4 Na5 86.82(15) . .
Na3 Na4 Na5 102.69(12) . .
O53 Na5 O51 167.0(3) . .
O53 Na5 O51 103.9(3) . 2_547
O51 Na5 O51 77.6(3) . 2_547
O53 Na5 O46 95.8(3) . .
O51 Na5 O46 88.9(2) . .
O51 Na5 O46 147.6(3) 2_547 .
O53 Na5 O52 85.7(3) . .
O51 Na5 O52 81.6(3) . .
O51 Na5 O52 107.7(4) 2_547 .
O46 Na5 O52 99.0(5) . .
O53 Na5 O23 78.0(3) . .
O51 Na5 O23 114.9(3) . .
O51 Na5 O23 80.9(2) 2_547 .
O46 Na5 O23 78.4(2) . .
O52 Na5 O23 163.0(3) . .
O53 Na5 Na4 70.2(2) . .
O51 Na5 Na4 120.32(19) . .
O51 Na5 Na4 121.8(2) 2_547 .
O46 Na5 Na4 42.79(18) . .
O52 Na5 Na4 128.4(4) . .
O23 Na5 Na4 40.95(15) . .
O53 Na5 Na5 141.2(3) . 2_547
O51 Na5 Na5 38.89(17) . 2_547
O51 Na5 Na5 38.76(17) 2_547 2_547
O46 Na5 Na5 122.0(2) . 2_547
O52 Na5 Na5 95.9(3) . 2_547
O23 Na5 Na5 99.7(2) . 2_547
Na4 Na5 Na5 131.51(17) . 2_547
N2 C1 N1 104.2(7) . .
N2 C1 Pt1 126.9(5) . .
N1 C1 Pt1 128.8(5) . .
C3 C2 N1 106.6(7) . .
C2 C3 N2 106.6(7) . .
N1 C4 C5 113.8(7) . .
C6 C5 C4 112.2(6) . .
C5 C6 S1 112.8(5) . .
N2 C7 C8 112.6(6) . .
C9 C8 C7 114.4(7) . .
C8 C9 S2 114.1(6) . .
N3 C11 N4 104.2(7) . .
N3 C11 Pt2 128.4(6) . .
N4 C11 Pt2 127.3(6) . .
C13 C12 N3 105.2(7) . .
C12 C13 N4 108.7(8) . .
N3 C14 C15 113.5(7) . .
C16 C15 C14 114.5(7) . .
C15 C16 S3 112.4(6) . .
N4 C17 C18 110.2(7) . .
C19 C18 C17 114.7(9) . .
C18 C19 S4 121.6(9) . .
S7B C25 S7A 39.1(5) . .
S7B C26 S7A 39.2(4) . .
C1 N1 C2 110.7(6) . .
C1 N1 C4 122.3(7) . .
C2 N1 C4 126.5(6) . .
C1 N2 C3 111.9(6) . .
C1 N2 C7 124.3(7) . .
C3 N2 C7 123.8(7) . .
C11 N3 C12 111.8(7) . .
C11 N3 C14 123.9(7) . .
C12 N3 C14 124.0(7) . .
C11 N4 C13 110.1(7) . .
C11 N4 C17 125.0(7) . .
C13 N4 C17 124.8(7) . .
S2 O22 Na3 124.5(4) . .
S2 O23 Na4 125.8(3) . .
S2 O23 Na5 136.1(4) . .
Na4 O23 Na5 94.0(2) . .
S3 O31 Na1 161.9(4) . .
S3 O31 Na3 94.0(3) . .
Na1 O31 Na3 98.8(2) . .
S3 O32 Na3 98.3(3) . .
S3 O32 Na4 138.3(3) . .
Na3 O32 Na4 84.34(19) . .
S3 O33 Na2 125.8(4) . .
Na4 O34 Na3 96.1(2) . .
Na3 O35 Na1 97.91(19) . .
S7B O36 S7A 45.4(5) . .
S7B O36 Na3 119.9(6) . .
S7A O36 Na3 151.9(4) . .
Na1 O37 Na2 113.4(2) . .
Na5 O46 Na4 95.1(3) . .
Na5 O51 Na5 102.4(3) . 2_547
S7A S7B O36 68.6(6) . .
S7A S7B C25 75.9(8) . .
O36 S7B C25 114.4(8) . .
S7A S7B C26 71.0(7) . .
O36 S7B C26 110.3(8) . .
C25 S7B C26 107.3(8) . .
S7A S7B Na3 101.4(6) . .
O36 S7B Na3 37.4(4) . .
C25 S7B Na3 107.6(6) . .
C26 S7B Na3 141.0(6) . .

loop_
_geom_bond_atom_site_label_1
_geom_bond_atom_site_label_2
_geom_bond_distance
_geom_bond_site_symmetry_2
Pt1 C1 1.945(8) .
Pt1 C10 2.136(6) .
Pt1 S5 2.2817(19) .
Pt1 Cl1 2.359(2) .
Pt2 C11 1.966(8) .
Pt2 C20 2.095(7) .
Pt2 S6 2.305(2) .
Pt2 Cl2 2.360(2) .
S1 O13 1.429(6) .
S1 O12 1.453(6) .
S1 O11 1.457(7) .
S1 C6 1.790(7) .
S2 O23 1.451(6) .
S2 O22 1.462(6) .
S2 O21 1.463(6) .
S2 C9 1.771(8) .
S3 O31 1.432(6) .
S3 O33 1.453(6) .
S3 O32 1.454(6) .
S3 C16 1.756(8) .
S3 Na3 3.038(4) .
S4 O42 1.342(8) .
S4 O43 1.388(7) .
S4 C19 1.672(10) .
S4 O41 1.688(12) .
S5 O1 1.487(6) .
S5 C22 1.757(8) .
S5 C21 1.770(9) .
S6 O2 1.487(6) .
S6 C23 1.753(10) .
S6 C24 1.769(10) .
S7A S7B 1.167(11) .
S7A O36 1.526(6) .
S7A C26 1.745(11) .
S7A C25 1.792(11) .
Na1 O31 2.326(6) 2_546
Na1 O31 2.326(6) .
Na1 O37 2.441(5) 2_546
Na1 O37 2.441(5) .
Na1 O35 2.495(5) 2_546
Na1 O35 2.495(5) .
Na1 Na3 3.731(3) .
Na1 Na3 3.731(3) 2_546
Na1 Na2 4.0970(4) .
Na1 Na2 4.0970(4) 1_455
Na2 O38 2.407(5) .
Na2 O38 2.407(5) 2_646
Na2 O37 2.461(6) .
Na2 O37 2.461(6) 2_646
Na2 O33 2.558(6) .
Na2 O33 2.558(6) 2_646
Na2 Na1 4.0970(4) 1_655
Na3 O36 2.347(6) .
Na3 O34 2.417(6) .
Na3 O22 2.427(6) .
Na3 O35 2.452(6) .
Na3 O32 2.465(7) .
Na3 O31 2.582(7) .
Na3 S7B 3.354(10) .
Na3 Na4 3.591(5) .
Na4 O45 2.333(7) .
Na4 O44 2.382(7) .
Na4 O23 2.392(7) .
Na4 O34 2.414(7) .
Na4 O46 2.483(8) .
Na4 O32 2.866(7) .
Na4 Na5 3.640(5) .
Na5 O53 2.334(8) .
Na5 O51 2.441(7) .
Na5 O51 2.448(8) 2_547
Na5 O46 2.449(7) .
Na5 O52 2.473(11) .
Na5 O23 2.581(7) .
Na5 Na5 3.809(7) 2_547
C1 N2 1.351(9) .
C1 N1 1.361(9) .
C2 C3 1.353(10) .
C2 N1 1.385(10) .
C3 N2 1.369(10) .
C4 N1 1.459(9) .
C4 C5 1.523(10) .
C5 C6 1.519(11) .
C7 N2 1.469(9) .
C7 C8 1.499(11) .
C8 C9 1.491(11) .
C11 N3 1.340(9) .
C11 N4 1.364(9) .
C12 C13 1.331(12) .
C12 N3 1.391(11) .
C13 N4 1.368(11) .
C14 N3 1.470(10) .
C14 C15 1.526(11) .
C15 C16 1.510(11) .
C17 N4 1.456(10) .
C17 C18 1.545(12) .
C18 C19 1.443(12) .
C25 S7B 1.675(15) .
C26 S7B 1.733(14) .
O36 S7B 1.496(11) .
O51 Na5 2.448(8) 2_547
